data_1010015
loop_
_publ_author_name
'Ssu-Mien Fang'

_publ_section_title
;
 The crystal structure of sodium metaborate Na~3~B~3~O~6~
;
_journal_coden_ASTM ZEKGAX
_journal_issue 1-6
_journal_name_full
;
 Zeitschrift f\"ur Kristallographie - Crystalline Materials
;
_journal_page_first 1
_journal_page_last 8
_journal_paper_doi 10.1524/zkri.1938.99.1.1
_journal_volume 99
_journal_year 1938
_chemical_formula_structural 'Na3 B3 O6'
_chemical_formula_sum 'B3 Na3 O6'
_chemical_name_systematic 'Sodium metaborate'
_space_group_IT_number 167
_symmetry_cell_setting trigonal
_symmetry_space_group_name_Hall '-P 3* 2n'
_symmetry_space_group_name_H-M 'R -3 c :R'
_cell_angle_alpha 111.48
_cell_angle_beta 111.48
_cell_angle_gamma 111.48
_cell_formula_units_Z 2
_cell_length_a 7.22(1)
_cell_length_b 7.22(1)
_cell_length_c 7.22(1)
_cell_volume 266.0
_database_code_amcsd 0016948
_exptl_crystal_density_diffrn 2.464
_exptl_crystal_density_meas 2.46(0)
_cod_original_sg_symbol_H-M 'R -3 c R'
_cod_database_code 1010015

loop_
_symmetry_equiv_pos_as_xyz
x,y,z
y,z,x
z,x,y
-x,-y,-z
-y,-z,-x
-z,-x,-y
1/2+y,1/2+x,1/2+z
1/2+z,1/2+y,1/2+x
1/2+x,1/2+z,1/2+y
1/2-y,1/2-x,1/2-z
1/2-z,1/2-y,1/2-x
1/2-x,1/2-z,1/2-y

loop_
_atom_site_label
_atom_site_type_symbol
_atom_site_symmetry_multiplicity
_atom_site_Wyckoff_symbol
_atom_site_fract_x
_atom_site_fract_y
_atom_site_fract_z
_atom_site_occupancy
_atom_site_attached_hydrogens
_atom_site_calc_flag
Na1 Na1+ 6 e 0.696(3) -0.196 0.25 1. 0 d
B1 B3+ 6 e 0.362(6) 0.138 0.25 1. 0 d
O1 O2- 6 e 0.479(6) 0.021 0.25 1. 0 d
O2 O2- 6 e 0.138(6) 0.362 0.25 1. 0 d

loop_
_atom_type_symbol
_atom_type_oxidation_number
Na1+ 1.000
B3+ 3.000
O2- -2.000

loop_
_cod_related_entry_id
_cod_related_entry_database
_cod_related_entry_code
1 AMCSD 0016948
